data_7133824
loop_
_publ_author_name
'Qin, Yunlong'
'Zhang, Jianing'
'Zhang, Congcong'
'Wang, Qilin'

_publ_section_title
;
 Substituent-dependent [4+2] or [2+2] cycloadditions of phenylallenyl
 phosphine oxides with arynes.
;
_journal_issue 80
_journal_name_full 'Chemical communications (Cambridge, England)'
_journal_page_first 11343
_journal_page_last 11346
_journal_paper_doi 10.1039/d4cc03507k
_journal_volume 60
_journal_year 2024
_chemical_formula_moiety 'C F3 O3 S, C28 H24 O2 P'
_chemical_formula_sum 'C29 H24 F3 O5 P S'
_chemical_formula_weight 572.51
_space_group_crystal_system monoclinic
_space_group_IT_number 14
_space_group_name_Hall '-P 2ybc'
_space_group_name_H-M_alt 'P 1 21/c 1'
_atom_sites_solution_hydrogens geom
_atom_sites_solution_primary direct
_audit_creation_date 2024-08-16
_audit_creation_method
;
Olex2 1.5-beta
(compiled 2022.04.07 svn.rca3783a0 for OlexSys, GUI svn.r6439)
;
_audit_update_record
;
2024-08-21 deposited with the CCDC.	2024-09-16 downloaded from the CCDC.
;
_cell_angle_alpha 90
_cell_angle_beta 90.04(4)
_cell_angle_gamma 90
_cell_formula_units_Z 4
_cell_length_a 10.5096(6)
_cell_length_b 15.4521(8)
_cell_length_c 16.5422(9)
_cell_measurement_reflns_used 9820
_cell_measurement_temperature 150.00
_cell_measurement_theta_max 68.285
_cell_measurement_theta_min 2.860
_cell_volume 2686.4(3)
_computing_cell_refinement 'SAINT V8.40B (?, 2016)'
_computing_data_reduction 'SAINT V8.40B (?, 2016)'
_computing_molecular_graphics 'Olex2 1.5-beta (Dolomanov et al., 2009)'
_computing_publication_material 'Olex2 1.5-beta (Dolomanov et al., 2009)'
_computing_structure_refinement 'SHELXL 2018/3 (Sheldrick, 2015)'
_computing_structure_solution 'SHELXS  (Sheldrick, 2008)'
_diffrn_ambient_temperature 150.00
_diffrn_measured_fraction_theta_full 0.980
_diffrn_measured_fraction_theta_max 0.976
_diffrn_measurement_device_type Bruker
_diffrn_radiation_type CuK\a
_diffrn_radiation_wavelength 1.54178
_diffrn_reflns_av_R_equivalents 0.0483
_diffrn_reflns_av_unetI/netI 0.0358
_diffrn_reflns_Laue_measured_fraction_full 0.980
_diffrn_reflns_Laue_measured_fraction_max 0.976
_diffrn_reflns_limit_h_max 11
_diffrn_reflns_limit_h_min -12
_diffrn_reflns_limit_k_max 18
_diffrn_reflns_limit_k_min -18
_diffrn_reflns_limit_l_max 19
_diffrn_reflns_limit_l_min -19
_diffrn_reflns_number 29596
_diffrn_reflns_point_group_measured_fraction_full 0.980
_diffrn_reflns_point_group_measured_fraction_max 0.976
_diffrn_reflns_theta_full 67.679
_diffrn_reflns_theta_max 68.279
_diffrn_reflns_theta_min 3.915
_diffrn_source_current 1.0
_diffrn_source_power 0.05
_diffrn_source_voltage 50.0
_exptl_absorpt_coefficient_mu 2.157
_exptl_absorpt_correction_T_max 0.7531
_exptl_absorpt_correction_T_min 0.5672
_exptl_absorpt_correction_type multi-scan
_exptl_absorpt_process_details
;
SADABS-2016/2 (Bruker,2016/2) was used for absorption correction.
wR2(int) was 0.1148 before and 0.0550 after correction.
The Ratio of minimum to maximum transmission is 0.7532.
The \l/2 correction factor is Not present.
;
_exptl_crystal_colour colourless
_exptl_crystal_colour_primary colourless
_exptl_crystal_density_diffrn 1.416
_exptl_crystal_description block
_exptl_crystal_F_000 1184
_exptl_crystal_size_max 0.15
_exptl_crystal_size_mid 0.13
_exptl_crystal_size_min 0.11
_refine_diff_density_max 0.263
_refine_diff_density_min -0.449
_refine_diff_density_rms 0.067
_refine_ls_extinction_method none
_refine_ls_goodness_of_fit_ref 1.118
_refine_ls_hydrogen_treatment constr
_refine_ls_matrix_type full
_refine_ls_number_parameters 354
_refine_ls_number_reflns 4817
_refine_ls_number_restraints 0
_refine_ls_restrained_S_all 1.118
_refine_ls_R_factor_all 0.0426
_refine_ls_R_factor_gt 0.0416
_refine_ls_shift/su_max 0.001
_refine_ls_shift/su_mean 0.000
_refine_ls_structure_factor_coef Fsqd
_refine_ls_weighting_details 'w=1/[\s^2^(Fo^2^)+(0.0454P)^2^+1.9863P] where P=(Fo^2^+2Fc^2^)/3'
_refine_ls_weighting_scheme calc
_refine_ls_wR_factor_gt 0.1039
_refine_ls_wR_factor_ref 0.1045
_reflns_Friedel_coverage 0.000
_reflns_number_gt 4641
_reflns_number_total 4817
_reflns_threshold_expression 'I > 2\s(I)'
_cod_data_source_file d4cc03507k2.cif
_cod_data_source_block qyl_43
_cod_database_code 7133824
_shelx_shelxl_version_number 2018/3
_shelx_space_group_comment
;
The symmetry employed for this shelxl refinement is uniquely defined
by the following loop, which should always be used as a source of
symmetry information in preference to the above space-group names.
They are only intended as comments.
;
_shelx_estimated_absorpt_t_max 0.797
_shelx_estimated_absorpt_t_min 0.738
_olex2_refinement_description
;
1. Fixed Uiso
 At 1.2 times of:
  All C(H) groups
 At 1.5 times of:
  All C(H,H,H) groups
2.a Aromatic/amide H refined with riding coordinates:
 C3(H3), C4(H4), C5(H5), C10(H10), C11(H11), C12(H12), C13(H13), C14(H14),
 C17(H17), C18(H18), C19(H19), C20(H20), C21(H21), C23(H23), C24(H24), C25(H25),
  C26(H26), C27(H27)
2.b Idealised Me refined as rotating group:
 C15(H15A,H15B,H15C), C28(H28A,H28B,H28C)
;
_olex2_submission_special_instructions 'No special instructions were received'

loop_
_space_group_symop_operation_xyz
'x, y, z'
'-x, y+1/2, -z+1/2'
'-x, -y, -z'
'x, -y-1/2, z-1/2'

loop_
_atom_site_label
_atom_site_type_symbol
_atom_site_fract_x
_atom_site_fract_y
_atom_site_fract_z
_atom_site_U_iso_or_equiv
_atom_site_adp_type
_atom_site_occupancy
_atom_site_site_symmetry_order
_atom_site_calc_flag
_atom_site_refinement_flags_posn
_atom_site_refinement_flags_adp
_atom_site_refinement_flags_occupancy
_atom_site_disorder_assembly
_atom_site_disorder_group
S1 S 0.27250(4) 0.25748(3) 0.31182(3) 0.02381(14) Uani 1 1 d . . . . .
F1 F 0.16588(14) 0.11537(9) 0.36991(8) 0.0462(3) Uani 1 1 d . . . . .
F2 F 0.18039(12) 0.11876(8) 0.24040(8) 0.0386(3) Uani 1 1 d . . . . .
F3 F 0.34608(12) 0.09475(8) 0.31171(9) 0.0442(3) Uani 1 1 d . . . . .
O3 O 0.34011(13) 0.26724(10) 0.38692(8) 0.0308(3) Uani 1 1 d . . . . .
O4 O 0.34798(14) 0.27076(10) 0.24003(9) 0.0335(3) Uani 1 1 d . . . . .
O5 O 0.14746(13) 0.29593(10) 0.31057(9) 0.0328(3) Uani 1 1 d . . . . .
C29 C 0.23899(19) 0.14112(14) 0.30860(12) 0.0288(4) Uani 1 1 d . . . . .
P1 P 0.72360(4) 0.29434(3) 0.47089(3) 0.01578(13) Uani 1 1 d . . . . .
O1 O 0.77744(12) 0.47184(8) 0.50813(8) 0.0257(3) Uani 1 1 d . . . . .
O2 O 0.46589(12) 0.25312(8) 0.55394(8) 0.0226(3) Uani 1 1 d . . . . .
C1 C 0.62703(16) 0.36406(11) 0.52963(10) 0.0186(4) Uani 1 1 d . . . . .
C2 C 0.66513(17) 0.45061(12) 0.54417(10) 0.0204(4) Uani 1 1 d . . . . .
C3 C 0.59170(18) 0.50486(12) 0.59160(11) 0.0243(4) Uani 1 1 d . . . . .
H3 H 0.617232 0.562905 0.601326 0.029 Uiso 1 1 calc R U . . .
C4 C 0.47935(19) 0.47252(13) 0.62485(11) 0.0271(4) Uani 1 1 d . . . . .
H4 H 0.428630 0.509462 0.657552 0.033 Uiso 1 1 calc R U . . .
C5 C 0.43961(19) 0.38871(13) 0.61178(11) 0.0259(4) Uani 1 1 d . . . . .
H5 H 0.362916 0.368034 0.635242 0.031 Uiso 1 1 calc R U . . .
C6 C 0.51361(17) 0.33511(11) 0.56375(10) 0.0197(4) Uani 1 1 d . . . . .
C7 C 0.52466(17) 0.18969(11) 0.51040(11) 0.0199(4) Uani 1 1 d . . . . .
C8 C 0.63717(16) 0.19613(11) 0.47152(10) 0.0179(4) Uani 1 1 d . . . . .
C9 C 0.69525(16) 0.12113(11) 0.42691(11) 0.0190(4) Uani 1 1 d . . . . .
C10 C 0.79383(18) 0.07356(12) 0.46127(12) 0.0247(4) Uani 1 1 d . . . . .
H10 H 0.824728 0.088673 0.513358 0.030 Uiso 1 1 calc R U . . .
C11 C 0.84756(19) 0.00410(13) 0.42010(13) 0.0310(5) Uani 1 1 d . . . . .
H11 H 0.914498 -0.027974 0.444425 0.037 Uiso 1 1 calc R U . . .
C12 C 0.8045(2) -0.01857(13) 0.34431(13) 0.0320(5) Uani 1 1 d . . . . .
H12 H 0.841401 -0.065970 0.316234 0.038 Uiso 1 1 calc R U . . .
C13 C 0.7073(2) 0.02838(14) 0.30982(13) 0.0358(5) Uani 1 1 d . . . . .
H13 H 0.677084 0.013074 0.257619 0.043 Uiso 1 1 calc R U . . .
C14 C 0.6527(2) 0.09792(13) 0.35042(12) 0.0297(4) Uani 1 1 d . . . . .
H14 H 0.585948 0.129754 0.325671 0.036 Uiso 1 1 calc R U . . .
C15 C 0.44386(19) 0.11052(12) 0.51387(13) 0.0296(4) Uani 1 1 d . . . . .
H15A H 0.447795 0.085646 0.568305 0.044 Uiso 1 1 calc R U . . .
H15B H 0.475003 0.068085 0.474543 0.044 Uiso 1 1 calc R U . . .
H15C H 0.355628 0.125785 0.501040 0.044 Uiso 1 1 calc R U . . .
C16 C 0.87347(16) 0.27940(11) 0.51979(11) 0.0191(4) Uani 1 1 d . . . . .
C17 C 0.87516(18) 0.28573(13) 0.60404(11) 0.0255(4) Uani 1 1 d . . . . .
H17 H 0.800841 0.303045 0.632444 0.031 Uiso 1 1 calc R U . . .
C18 C 0.9856(2) 0.26666(14) 0.64586(12) 0.0306(5) Uani 1 1 d . . . . .
H18 H 0.986869 0.270171 0.703186 0.037 Uiso 1 1 calc R U . . .
C19 C 1.09452(19) 0.24238(13) 0.60413(13) 0.0280(4) Uani 1 1 d . . . . .
H19 H 1.170526 0.230117 0.633032 0.034 Uiso 1 1 calc R U . . .
C20 C 1.09301(18) 0.23596(12) 0.52098(13) 0.0265(4) Uani 1 1 d . . . . .
H20 H 1.168064 0.219513 0.492909 0.032 Uiso 1 1 calc R U . . .
C21 C 0.98231(18) 0.25343(12) 0.47804(12) 0.0228(4) Uani 1 1 d . . . . .
H21 H 0.980762 0.247760 0.420867 0.027 Uiso 1 1 calc R U . . .
C22 C 0.74025(16) 0.33155(11) 0.36872(10) 0.0183(4) Uani 1 1 d . . . . .
C23 C 0.84554(18) 0.37854(12) 0.34131(12) 0.0251(4) Uani 1 1 d . . . . .
H23 H 0.915072 0.389546 0.376538 0.030 Uiso 1 1 calc R U . . .
C24 C 0.8479(2) 0.40892(14) 0.26259(13) 0.0331(5) Uani 1 1 d . . . . .
H24 H 0.919372 0.440521 0.243528 0.040 Uiso 1 1 calc R U . . .
C25 C 0.7461(2) 0.39324(14) 0.21178(12) 0.0326(5) Uani 1 1 d . . . . .
H25 H 0.748252 0.414110 0.157777 0.039 Uiso 1 1 calc R U . . .
C26 C 0.6411(2) 0.34742(13) 0.23869(11) 0.0287(4) Uani 1 1 d . . . . .
H26 H 0.571462 0.337261 0.203316 0.034 Uiso 1 1 calc R U . . .
C27 C 0.63765(17) 0.31639(12) 0.31728(11) 0.0214(4) Uani 1 1 d . . . . .
H27 H 0.565748 0.284961 0.335973 0.026 Uiso 1 1 calc R U . . .
C28 C 0.8263(2) 0.55739(13) 0.52187(15) 0.0366(5) Uani 1 1 d . . . . .
H28A H 0.904541 0.565451 0.490563 0.055 Uiso 1 1 calc R U . . .
H28B H 0.844686 0.564881 0.579517 0.055 Uiso 1 1 calc R U . . .
H28C H 0.762885 0.600213 0.504891 0.055 Uiso 1 1 calc R U . . .

loop_
_atom_site_aniso_label
_atom_site_aniso_U_11
_atom_site_aniso_U_22
_atom_site_aniso_U_33
_atom_site_aniso_U_23
_atom_site_aniso_U_13
_atom_site_aniso_U_12
S1 0.0213(2) 0.0278(3) 0.0223(2) -0.00478(17) -0.00165(18) -0.00175(17)
F1 0.0581(9) 0.0395(7) 0.0410(7) -0.0021(6) 0.0158(6) -0.0139(6)
F2 0.0427(7) 0.0362(7) 0.0369(7) -0.0103(5) -0.0094(6) -0.0068(5)
F3 0.0401(7) 0.0362(7) 0.0564(8) -0.0060(6) -0.0080(6) 0.0100(6)
O3 0.0277(7) 0.0388(8) 0.0258(7) -0.0064(6) -0.0068(6) -0.0032(6)
O4 0.0319(8) 0.0423(8) 0.0263(7) -0.0028(6) 0.0037(6) -0.0074(6)
O5 0.0256(7) 0.0370(8) 0.0359(8) -0.0079(6) -0.0043(6) 0.0058(6)
C29 0.0265(10) 0.0326(11) 0.0272(10) -0.0051(8) 0.0004(8) -0.0007(8)
P1 0.0149(2) 0.0166(2) 0.0159(2) -0.00012(16) -0.00008(16) 0.00076(15)
O1 0.0237(7) 0.0200(7) 0.0334(7) -0.0048(5) 0.0015(5) -0.0040(5)
O2 0.0221(7) 0.0205(6) 0.0251(7) 0.0007(5) 0.0078(5) 0.0008(5)
C1 0.0193(8) 0.0194(9) 0.0171(8) -0.0001(7) -0.0017(7) 0.0037(7)
C2 0.0224(9) 0.0221(9) 0.0166(8) -0.0003(7) -0.0035(7) 0.0017(7)
C3 0.0321(10) 0.0209(9) 0.0199(9) -0.0041(7) -0.0052(8) 0.0047(8)
C4 0.0343(11) 0.0278(10) 0.0192(9) -0.0026(8) 0.0026(8) 0.0119(8)
C5 0.0273(10) 0.0302(10) 0.0201(9) 0.0012(8) 0.0049(8) 0.0055(8)
C6 0.0229(9) 0.0206(9) 0.0158(8) 0.0020(7) 0.0000(7) 0.0028(7)
C7 0.0207(9) 0.0178(8) 0.0211(9) 0.0035(7) 0.0012(7) 0.0028(7)
C8 0.0183(8) 0.0168(8) 0.0186(9) 0.0019(7) -0.0020(7) 0.0012(7)
C9 0.0177(8) 0.0170(8) 0.0223(9) -0.0004(7) 0.0023(7) -0.0008(7)
C10 0.0243(9) 0.0232(9) 0.0267(10) -0.0014(8) -0.0032(8) 0.0016(8)
C11 0.0240(10) 0.0245(10) 0.0444(12) -0.0029(9) -0.0009(9) 0.0075(8)
C12 0.0333(11) 0.0248(10) 0.0379(12) -0.0095(8) 0.0083(9) 0.0015(8)
C13 0.0480(13) 0.0322(11) 0.0271(10) -0.0090(9) -0.0039(9) 0.0004(10)
C14 0.0329(11) 0.0272(10) 0.0289(10) -0.0023(8) -0.0081(8) 0.0034(8)
C15 0.0281(10) 0.0205(9) 0.0401(12) 0.0039(8) 0.0077(9) -0.0025(8)
C16 0.0182(9) 0.0175(8) 0.0216(9) 0.0016(7) -0.0023(7) -0.0011(7)
C17 0.0221(9) 0.0334(10) 0.0211(9) 0.0030(8) 0.0004(7) 0.0007(8)
C18 0.0298(11) 0.0392(12) 0.0228(10) 0.0056(8) -0.0064(8) -0.0032(9)
C19 0.0222(10) 0.0273(10) 0.0344(11) 0.0065(8) -0.0104(8) -0.0003(8)
C20 0.0192(9) 0.0255(10) 0.0349(11) -0.0005(8) -0.0014(8) 0.0038(7)
C21 0.0211(9) 0.0240(9) 0.0234(10) -0.0018(7) -0.0012(7) 0.0021(7)
C22 0.0209(9) 0.0164(8) 0.0175(8) -0.0003(6) 0.0032(7) 0.0029(7)
C23 0.0221(9) 0.0254(9) 0.0278(10) 0.0024(8) 0.0021(8) -0.0006(8)
C24 0.0323(11) 0.0333(11) 0.0338(11) 0.0085(9) 0.0127(9) 0.0017(9)
C25 0.0446(12) 0.0346(11) 0.0188(9) 0.0048(8) 0.0063(9) 0.0074(9)
C26 0.0358(11) 0.0302(10) 0.0200(9) -0.0002(8) -0.0030(8) 0.0071(8)
C27 0.0220(9) 0.0218(9) 0.0204(9) -0.0014(7) -0.0010(7) 0.0024(7)
C28 0.0311(11) 0.0231(10) 0.0556(14) -0.0091(10) -0.0010(10) -0.0077(9)

loop_
_atom_type_symbol
_atom_type_description
_atom_type_scat_dispersion_real
_atom_type_scat_dispersion_imag
_atom_type_scat_source
C C 0.0181 0.0091 'International Tables Vol C Tables 4.2.6.8 and 6.1.1.4'
H H 0.0000 0.0000 'International Tables Vol C Tables 4.2.6.8 and 6.1.1.4'
F F 0.0727 0.0534 'International Tables Vol C Tables 4.2.6.8 and 6.1.1.4'
O O 0.0492 0.0322 'International Tables Vol C Tables 4.2.6.8 and 6.1.1.4'
P P 0.2955 0.4335 'International Tables Vol C Tables 4.2.6.8 and 6.1.1.4'
S S 0.3331 0.5567 'International Tables Vol C Tables 4.2.6.8 and 6.1.1.4'

loop_
_geom_angle_atom_site_label_1
_geom_angle_atom_site_label_2
_geom_angle_atom_site_label_3
_geom_angle
_geom_angle_site_symmetry_1
_geom_angle_site_symmetry_3
_geom_angle_publ_flag
O3 S1 O4 115.10(9) . . ?
O3 S1 O5 114.78(9) . . ?
O3 S1 C29 102.87(9) . . ?
O4 S1 C29 102.78(9) . . ?
O5 S1 O4 115.50(9) . . ?
O5 S1 C29 103.21(9) . . ?
F1 C29 S1 112.42(14) . . ?
F1 C29 F3 107.23(17) . . ?
F2 C29 S1 111.61(14) . . ?
F2 C29 F1 107.50(16) . . ?
F2 C29 F3 106.46(16) . . ?
F3 C29 S1 111.30(14) . . ?
C1 P1 C16 109.61(8) . . ?
C1 P1 C22 112.22(8) . . ?
C8 P1 C1 102.96(8) . . ?
C8 P1 C16 109.84(8) . . ?
C8 P1 C22 109.31(8) . . ?
C16 P1 C22 112.48(8) . . ?
C2 O1 C28 117.51(15) . . ?
C7 O2 C6 124.08(14) . . ?
C2 C1 P1 120.37(13) . . ?
C6 C1 P1 121.18(14) . . ?
C6 C1 C2 118.44(16) . . ?
O1 C2 C1 113.44(15) . . ?
O1 C2 C3 125.85(17) . . ?
C3 C2 C1 120.70(17) . . ?
C2 C3 H3 120.7 . . ?
C2 C3 C4 118.61(18) . . ?
C4 C3 H3 120.7 . . ?
C3 C4 H4 119.0 . . ?
C5 C4 C3 122.09(17) . . ?
C5 C4 H4 119.0 . . ?
C4 C5 H5 120.6 . . ?
C4 C5 C6 118.78(18) . . ?
C6 C5 H5 120.6 . . ?
O2 C6 C1 124.15(16) . . ?
O2 C6 C5 114.48(16) . . ?
C5 C6 C1 121.37(17) . . ?
O2 C7 C15 108.14(15) . . ?
C8 C7 O2 126.53(16) . . ?
C8 C7 C15 125.32(17) . . ?
C7 C8 P1 121.07(14) . . ?
C7 C8 C9 122.19(16) . . ?
C9 C8 P1 116.74(12) . . ?
C10 C9 C8 120.59(16) . . ?
C14 C9 C8 121.04(16) . . ?
C14 C9 C10 118.36(17) . . ?
C9 C10 H10 119.7 . . ?
C11 C10 C9 120.65(18) . . ?
C11 C10 H10 119.7 . . ?
C10 C11 H11 119.7 . . ?
C12 C11 C10 120.55(19) . . ?
C12 C11 H11 119.7 . . ?
C11 C12 H12 120.4 . . ?
C13 C12 C11 119.12(18) . . ?
C13 C12 H12 120.4 . . ?
C12 C13 H13 119.6 . . ?
C12 C13 C14 120.86(19) . . ?
C14 C13 H13 119.6 . . ?
C9 C14 C13 120.46(19) . . ?
C9 C14 H14 119.8 . . ?
C13 C14 H14 119.8 . . ?
C7 C15 H15A 109.5 . . ?
C7 C15 H15B 109.5 . . ?
C7 C15 H15C 109.5 . . ?
H15A C15 H15B 109.5 . . ?
H15A C15 H15C 109.5 . . ?
H15B C15 H15C 109.5 . . ?
C17 C16 P1 117.01(14) . . ?
C21 C16 P1 122.42(14) . . ?
C21 C16 C17 120.23(17) . . ?
C16 C17 H17 120.2 . . ?
C18 C17 C16 119.66(18) . . ?
C18 C17 H17 120.2 . . ?
C17 C18 H18 120.0 . . ?
C17 C18 C19 120.06(19) . . ?
C19 C18 H18 120.0 . . ?
C18 C19 H19 119.8 . . ?
C20 C19 C18 120.37(18) . . ?
C20 C19 H19 119.8 . . ?
C19 C20 H20 119.8 . . ?
C19 C20 C21 120.37(18) . . ?
C21 C20 H20 119.8 . . ?
C16 C21 H21 120.4 . . ?
C20 C21 C16 119.29(18) . . ?
C20 C21 H21 120.4 . . ?
C23 C22 P1 123.29(14) . . ?
C27 C22 P1 116.49(13) . . ?
C27 C22 C23 120.10(17) . . ?
C22 C23 H23 120.2 . . ?
C24 C23 C22 119.66(18) . . ?
C24 C23 H23 120.2 . . ?
C23 C24 H24 120.0 . . ?
C25 C24 C23 119.94(19) . . ?
C25 C24 H24 120.0 . . ?
C24 C25 H25 119.6 . . ?
C24 C25 C26 120.73(18) . . ?
C26 C25 H25 119.6 . . ?
C25 C26 H26 120.0 . . ?
C25 C26 C27 119.94(19) . . ?
C27 C26 H26 120.0 . . ?
C22 C27 H27 120.2 . . ?
C26 C27 C22 119.63(18) . . ?
C26 C27 H27 120.2 . . ?
O1 C28 H28A 109.5 . . ?
O1 C28 H28B 109.5 . . ?
O1 C28 H28C 109.5 . . ?
H28A C28 H28B 109.5 . . ?
H28A C28 H28C 109.5 . . ?
H28B C28 H28C 109.5 . . ?

loop_
_geom_bond_atom_site_label_1
_geom_bond_atom_site_label_2
_geom_bond_distance
_geom_bond_site_symmetry_2
_geom_bond_publ_flag
S1 O3 1.4391(14) . ?
S1 O4 1.4428(15) . ?
S1 O5 1.4424(14) . ?
S1 C29 1.833(2) . ?
F1 C29 1.333(2) . ?
F2 C29 1.331(2) . ?
F3 C29 1.335(2) . ?
P1 C1 1.7705(17) . ?
P1 C8 1.7687(18) . ?
P1 C16 1.7857(18) . ?
P1 C22 1.7937(17) . ?
O1 C2 1.362(2) . ?
O1 C28 1.436(2) . ?
O2 C6 1.372(2) . ?
O2 C7 1.364(2) . ?
C1 C2 1.417(3) . ?
C1 C6 1.393(2) . ?
C2 C3 1.383(3) . ?
C3 H3 0.9500 . ?
C3 C4 1.395(3) . ?
C4 H4 0.9500 . ?
C4 C5 1.378(3) . ?
C5 H5 0.9500 . ?
C5 C6 1.386(3) . ?
C7 C8 1.350(2) . ?
C7 C15 1.490(3) . ?
C8 C9 1.503(2) . ?
C9 C10 1.392(3) . ?
C9 C14 1.389(3) . ?
C10 H10 0.9500 . ?
C10 C11 1.391(3) . ?
C11 H11 0.9500 . ?
C11 C12 1.378(3) . ?
C12 H12 0.9500 . ?
C12 C13 1.377(3) . ?
C13 H13 0.9500 . ?
C13 C14 1.391(3) . ?
C14 H14 0.9500 . ?
C15 H15A 0.9800 . ?
C15 H15B 0.9800 . ?
C15 H15C 0.9800 . ?
C16 C17 1.397(3) . ?
C16 C21 1.395(3) . ?
C17 H17 0.9500 . ?
C17 C18 1.382(3) . ?
C18 H18 0.9500 . ?
C18 C19 1.389(3) . ?
C19 H19 0.9500 . ?
C19 C20 1.379(3) . ?
C20 H20 0.9500 . ?
C20 C21 1.390(3) . ?
C21 H21 0.9500 . ?
C22 C23 1.399(3) . ?
C22 C27 1.393(3) . ?
C23 H23 0.9500 . ?
C23 C24 1.385(3) . ?
C24 H24 0.9500 . ?
C24 C25 1.381(3) . ?
C25 H25 0.9500 . ?
C25 C26 1.385(3) . ?
C26 H26 0.9500 . ?
C26 C27 1.386(3) . ?
C27 H27 0.9500 . ?
C28 H28A 0.9800 . ?
C28 H28B 0.9800 . ?
C28 H28C 0.9800 . ?

loop_
_geom_torsion_atom_site_label_1
_geom_torsion_atom_site_label_2
_geom_torsion_atom_site_label_3
_geom_torsion_atom_site_label_4
_geom_torsion
_geom_torsion_site_symmetry_1
_geom_torsion_site_symmetry_2
_geom_torsion_site_symmetry_3
_geom_torsion_site_symmetry_4
_geom_torsion_publ_flag
O3 S1 C29 F1 61.80(16) . . . . ?
O3 S1 C29 F2 -177.32(13) . . . . ?
O3 S1 C29 F3 -58.53(16) . . . . ?
O4 S1 C29 F1 -178.33(14) . . . . ?
O4 S1 C29 F2 -57.45(15) . . . . ?
O4 S1 C29 F3 61.34(16) . . . . ?
O5 S1 C29 F1 -57.89(16) . . . . ?
O5 S1 C29 F2 63.00(15) . . . . ?
O5 S1 C29 F3 -178.21(14) . . . . ?
P1 C1 C2 O1 1.0(2) . . . . ?
P1 C1 C2 C3 -178.45(14) . . . . ?
P1 C1 C6 O2 -1.5(2) . . . . ?
P1 C1 C6 C5 178.05(14) . . . . ?
P1 C8 C9 C10 78.32(19) . . . . ?
P1 C8 C9 C14 -101.26(19) . . . . ?
P1 C16 C17 C18 173.84(15) . . . . ?
P1 C16 C21 C20 -174.56(14) . . . . ?
P1 C22 C23 C24 -176.50(15) . . . . ?
P1 C22 C27 C26 176.58(14) . . . . ?
O1 C2 C3 C4 -179.32(16) . . . . ?
O2 C7 C8 P1 -1.7(3) . . . . ?
O2 C7 C8 C9 178.34(16) . . . . ?
C1 P1 C8 C7 0.82(17) . . . . ?
C1 P1 C8 C9 -179.18(13) . . . . ?
C1 P1 C16 C17 28.84(17) . . . . ?
C1 P1 C16 C21 -157.89(15) . . . . ?
C1 P1 C22 C23 98.02(16) . . . . ?
C1 P1 C22 C27 -77.82(15) . . . . ?
C1 C2 C3 C4 0.0(3) . . . . ?
C2 C1 C6 O2 179.64(16) . . . . ?
C2 C1 C6 C5 -0.8(3) . . . . ?
C2 C3 C4 C5 -0.1(3) . . . . ?
C3 C4 C5 C6 -0.3(3) . . . . ?
C4 C5 C6 O2 -179.67(16) . . . . ?
C4 C5 C6 C1 0.7(3) . . . . ?
C6 O2 C7 C8 0.9(3) . . . . ?
C6 O2 C7 C15 -179.94(16) . . . . ?
C6 C1 C2 O1 179.84(15) . . . . ?
C6 C1 C2 C3 0.4(3) . . . . ?
C7 O2 C6 C1 0.9(3) . . . . ?
C7 O2 C6 C5 -178.71(16) . . . . ?
C7 C8 C9 C10 -101.7(2) . . . . ?
C7 C8 C9 C14 78.7(2) . . . . ?
C8 P1 C1 C2 179.47(14) . . . . ?
C8 P1 C1 C6 0.63(16) . . . . ?
C8 P1 C16 C17 -83.60(16) . . . . ?
C8 P1 C16 C21 89.67(16) . . . . ?
C8 P1 C22 C23 -148.41(15) . . . . ?
C8 P1 C22 C27 35.75(16) . . . . ?
C8 C9 C10 C11 179.93(17) . . . . ?
C8 C9 C14 C13 -179.98(19) . . . . ?
C9 C10 C11 C12 0.3(3) . . . . ?
C10 C9 C14 C13 0.4(3) . . . . ?
C10 C11 C12 C13 -0.1(3) . . . . ?
C11 C12 C13 C14 0.1(3) . . . . ?
C12 C13 C14 C9 -0.2(3) . . . . ?
C14 C9 C10 C11 -0.5(3) . . . . ?
C15 C7 C8 P1 179.29(15) . . . . ?
C15 C7 C8 C9 -0.7(3) . . . . ?
C16 P1 C1 C2 62.62(16) . . . . ?
C16 P1 C1 C6 -116.22(15) . . . . ?
C16 P1 C8 C7 117.51(15) . . . . ?
C16 P1 C8 C9 -62.49(15) . . . . ?
C16 P1 C22 C23 -26.13(18) . . . . ?
C16 P1 C22 C27 158.03(13) . . . . ?
C16 C17 C18 C19 0.8(3) . . . . ?
C17 C16 C21 C20 -1.5(3) . . . . ?
C17 C18 C19 C20 -0.9(3) . . . . ?
C18 C19 C20 C21 -0.2(3) . . . . ?
C19 C20 C21 C16 1.4(3) . . . . ?
C21 C16 C17 C18 0.4(3) . . . . ?
C22 P1 C1 C2 -63.11(16) . . . . ?
C22 P1 C1 C6 118.06(15) . . . . ?
C22 P1 C8 C7 -118.64(15) . . . . ?
C22 P1 C8 C9 61.36(15) . . . . ?
C22 P1 C16 C17 154.42(14) . . . . ?
C22 P1 C16 C21 -32.31(18) . . . . ?
C22 C23 C24 C25 0.4(3) . . . . ?
C23 C22 C27 C26 0.6(3) . . . . ?
C23 C24 C25 C26 0.1(3) . . . . ?
C24 C25 C26 C27 -0.3(3) . . . . ?
C25 C26 C27 C22 0.0(3) . . . . ?
C27 C22 C23 C24 -0.8(3) . . . . ?
C28 O1 C2 C1 -177.77(16) . . . . ?
C28 O1 C2 C3 1.6(3) . . . . ?
